data_7063201
loop_
_publ_author_name
'Baskar, Shyamvarnan'
'Kole, Goutam Kumar'

_publ_section_title
;
 3-Pyridylvinyl benzoxazole-derived multifunctional organic
 materials---from solid-state photoreactivity to photophysical and
 electrochemical properties
;
_journal_issue 22
_journal_name_full 'New Journal of Chemistry'
_journal_page_first 10213
_journal_page_last 10225
_journal_paper_doi 10.1039/D4NJ00190G
_journal_volume 48
_journal_year 2024
_chemical_formula_sum 'C28 H20 N4 O2'
_chemical_formula_weight 444.48
_space_group_crystal_system triclinic
_space_group_IT_number 2
_space_group_name_Hall '-P 1'
_space_group_name_H-M_alt 'P -1'
_atom_sites_solution_hydrogens mixed
_atom_sites_solution_primary difmap
_audit_creation_method SHELXL-2018/3
_audit_update_record
;
2023-11-10 deposited with the CCDC.	2024-05-01 downloaded from the CCDC.
;
_cell_angle_alpha 105.347(8)
_cell_angle_beta 105.020(7)
_cell_angle_gamma 91.233(6)
_cell_formula_units_Z 1
_cell_length_a 6.4328(15)
_cell_length_b 9.342(3)
_cell_length_c 9.841(3)
_cell_measurement_reflns_used 8177
_cell_measurement_temperature 296(2)
_cell_measurement_theta_max 27.10
_cell_measurement_theta_min 2.23
_cell_volume 548.2(3)
_computing_structure_refinement 'SHELXL-2018/3 (Sheldrick, 2018)'
_computing_structure_solution 'SHELXT 2018/2 (Sheldrick, 2018)'
_diffrn_ambient_temperature 296(2)
_diffrn_measured_fraction_theta_full 0.995
_diffrn_measured_fraction_theta_max 0.996
_diffrn_measurement_device_type 'Bruker APEX-II CCD'
_diffrn_measurement_method '\f and \w scans'
_diffrn_radiation_type MoK\a
_diffrn_radiation_wavelength 0.71073
_diffrn_reflns_av_R_equivalents 0.0426
_diffrn_reflns_av_unetI/netI 0.0322
_diffrn_reflns_Laue_measured_fraction_full 0.995
_diffrn_reflns_Laue_measured_fraction_max 0.996
_diffrn_reflns_limit_h_max 8
_diffrn_reflns_limit_h_min -8
_diffrn_reflns_limit_k_max 11
_diffrn_reflns_limit_k_min -11
_diffrn_reflns_limit_l_max 12
_diffrn_reflns_limit_l_min -12
_diffrn_reflns_number 16103
_diffrn_reflns_point_group_measured_fraction_full 0.995
_diffrn_reflns_point_group_measured_fraction_max 0.996
_diffrn_reflns_theta_full 25.242
_diffrn_reflns_theta_max 26.365
_diffrn_reflns_theta_min 2.232
_exptl_absorpt_coefficient_mu 0.087
_exptl_absorpt_correction_T_max 0.7455
_exptl_absorpt_correction_T_min 0.7036
_exptl_absorpt_correction_type multi-scan
_exptl_absorpt_process_details 'SadAbs 2016/2 (Bruker AXS'
_exptl_crystal_colour colourless
_exptl_crystal_density_diffrn 1.346
_exptl_crystal_description block
_exptl_crystal_F_000 232
_exptl_crystal_size_max 0.250
_exptl_crystal_size_mid 0.180
_exptl_crystal_size_min 0.140
_refine_diff_density_max 0.120
_refine_diff_density_min -0.122
_refine_diff_density_rms 0.034
_refine_ls_extinction_method none
_refine_ls_goodness_of_fit_ref 1.100
_refine_ls_hydrogen_treatment mixed
_refine_ls_matrix_type full
_refine_ls_number_parameters 324
_refine_ls_number_reflns 2215
_refine_ls_number_restraints 692
_refine_ls_restrained_S_all 1.024
_refine_ls_R_factor_all 0.0489
_refine_ls_R_factor_gt 0.0405
_refine_ls_shift/su_max 0.000
_refine_ls_shift/su_mean 0.000
_refine_ls_structure_factor_coef Fsqd
_refine_ls_weighting_details 'w=1/[\s^2^(Fo^2^)+(0.0270P)^2^+0.1065P] where P=(Fo^2^+2Fc^2^)/3'
_refine_ls_weighting_scheme calc
_refine_ls_wR_factor_gt 0.0920
_refine_ls_wR_factor_ref 0.0975
_reflns_Friedel_coverage 0.000
_reflns_number_gt 1873
_reflns_number_total 2215
_reflns_threshold_expression 'I > 2\s(I)'
_cod_data_source_file d4nj00190g2.cif
_cod_data_source_block SV39A_a
_cod_depositor_comments 'Adding full bibliography for 7063198--7063201.cif.'
_cod_database_code 7063201
_shelx_shelxl_version_number 2018/3
_shelx_space_group_comment
;
The symmetry employed for this shelxl refinement is uniquely defined
by the following loop, which should always be used as a source of
symmetry information in preference to the above space-group names.
They are only intended as comments.
;
_shelx_estimated_absorpt_t_min 0.979
_shelx_estimated_absorpt_t_max 0.988

loop_
_space_group_symop_operation_xyz
'x, y, z'
'-x, -y, -z'

loop_
_atom_site_label
_atom_site_type_symbol
_atom_site_fract_x
_atom_site_fract_y
_atom_site_fract_z
_atom_site_U_iso_or_equiv
_atom_site_adp_type
_atom_site_occupancy
_atom_site_site_symmetry_order
_atom_site_calc_flag
_atom_site_refinement_flags_posn
_atom_site_refinement_flags_adp
_atom_site_refinement_flags_occupancy
_atom_site_disorder_assembly
_atom_site_disorder_group
O1 O 0.7390(7) 0.5535(5) 0.7490(5) 0.0501(8) Uani 0.512(3) 1 d D U P A 1
N1 N 0.4082(7) 0.6417(5) 0.7406(5) 0.0455(10) Uani 0.512(3) 1 d D U P A 1
N2 N -0.1251(15) 0.1546(8) 0.8262(16) 0.0695(19) Uani 0.512(3) 1 d D U P A 1
C1 C 0.506(2) 0.6929(19) 0.6489(18) 0.0461(14) Uani 0.512(3) 1 d D U P A 1
C2 C 0.7053(17) 0.6414(15) 0.6517(12) 0.0410(14) Uani 0.512(3) 1 d D U P A 1
C3 C 0.8373(13) 0.6747(7) 0.5730(8) 0.0516(13) Uani 0.512(3) 1 d D U P A 1
H3 H 0.974156 0.641820 0.580158 0.062 Uiso 0.512(3) 1 calc R U P A 1
C4 C 0.7501(12) 0.7613(7) 0.4820(8) 0.0554(13) Uani 0.512(3) 1 d D U P A 1
H4 H 0.830028 0.786026 0.423732 0.066 Uiso 0.512(3) 1 calc R U P A 1
C5 C 0.5482(11) 0.8126(10) 0.4745(10) 0.0571(14) Uani 0.512(3) 1 d D U P A 1
H5 H 0.495050 0.868077 0.409489 0.069 Uiso 0.512(3) 1 calc R U P A 1
C6 C 0.4238(18) 0.7836(15) 0.5610(11) 0.0583(15) Uani 0.512(3) 1 d D U P A 1
H6 H 0.292028 0.822787 0.560173 0.070 Uiso 0.512(3) 1 calc R U P A 1
C7 C 0.5448(8) 0.5610(5) 0.7941(4) 0.0386(8) Uani 0.512(3) 1 d D U P A 1
C8 C 0.5497(4) 0.4692(3) 0.8980(3) 0.0416(7) Uani 0.512(3) 1 d D U P A 1
H8 H 0.608(5) 0.370(4) 0.860(4) 0.044(12) Uiso 0.512(3) 1 d . . P A 1
C9 C 0.3322(4) 0.4546(3) 0.9345(3) 0.0404(7) Uani 0.512(3) 1 d D U P A 1
H9 H 0.232(6) 0.520(4) 0.889(4) 0.043(11) Uiso 0.512(3) 1 d . . P A 1
C10 C 0.2177(8) 0.3011(4) 0.8950(6) 0.0368(9) Uani 0.512(3) 1 d D U P A 1
C11 C -0.0038(9) 0.2836(8) 0.8548(7) 0.0504(11) Uani 0.512(3) 1 d D U P A 1
H11 H -0.075838 0.367491 0.846549 0.061 Uiso 0.512(3) 1 calc R U P A 1
C12 C -0.0147(16) 0.0362(11) 0.8302(18) 0.0606(19) Uani 0.512(3) 1 d D U P A 1
H12 H -0.094368 -0.055648 0.805789 0.073 Uiso 0.512(3) 1 calc R U P A 1
C13 C 0.2059(12) 0.0379(8) 0.8670(9) 0.0578(14) Uani 0.512(3) 1 d D U P A 1
H13 H 0.273934 -0.048594 0.869390 0.069 Uiso 0.512(3) 1 calc R U P A 1
C14 C 0.3224(9) 0.1749(6) 0.9004(6) 0.0496(10) Uani 0.512(3) 1 d D U P A 1
H14 H 0.472674 0.181796 0.926672 0.060 Uiso 0.512(3) 1 calc R U P A 1
N1A N 0.3641(8) 0.6839(5) 0.7251(6) 0.0469(9) Uani 0.488(3) 1 d D U P A 2
O1A O 0.6605(8) 0.5635(4) 0.7737(4) 0.0551(10) Uani 0.488(3) 1 d D U P A 2
N2A N -0.0984(13) 0.1924(8) 0.8540(16) 0.0623(17) Uani 0.488(3) 1 d D U P A 2
C1A C 0.490(2) 0.707(2) 0.6380(19) 0.0447(17) Uani 0.488(3) 1 d D U P A 2
C2A C 0.6742(18) 0.6361(16) 0.6679(14) 0.0416(13) Uani 0.488(3) 1 d D U P A 2
C3A C 0.8283(15) 0.6393(8) 0.5941(9) 0.0580(14) Uani 0.488(3) 1 d D U P A 2
H3A H 0.950884 0.588592 0.611499 0.070 Uiso 0.488(3) 1 calc R U P A 2
C4A C 0.7935(13) 0.7212(8) 0.4928(10) 0.0631(16) Uani 0.488(3) 1 d D U P A 2
H4A H 0.896543 0.727653 0.443063 0.076 Uiso 0.488(3) 1 calc R U P A 2
C5A C 0.6093(13) 0.7930(10) 0.4647(10) 0.0619(18) Uani 0.488(3) 1 d D U P A 2
H5A H 0.591056 0.847862 0.396859 0.074 Uiso 0.488(3) 1 calc R U P A 2
C6A C 0.4518(17) 0.7856(15) 0.5343(11) 0.0584(18) Uani 0.488(3) 1 d D U P A 2
H6A H 0.325078 0.831175 0.512681 0.070 Uiso 0.488(3) 1 calc R U P A 2
C7A C 0.4684(8) 0.6026(5) 0.7999(5) 0.0470(10) Uani 0.488(3) 1 d D U P A 2
C8A C 0.4053(4) 0.5458(3) 0.9130(3) 0.0403(7) Uani 0.488(3) 1 d D U P A 2
H8A H 0.257(7) 0.562(4) 0.909(4) 0.041(11) Uiso 0.488(3) 1 d . . P A 2
C9A C 0.4569(4) 0.3876(3) 0.9229(3) 0.0389(7) Uani 0.488(3) 1 d D U P A 2
H9A H 0.552(7) 0.355(4) 0.869(4) 0.035(10) Uiso 0.488(3) 1 d . . P A 2
C10A C 0.2789(7) 0.2675(5) 0.8921(6) 0.0357(10) Uani 0.488(3) 1 d D U P A 2
C11A C 0.0683(9) 0.2957(7) 0.8848(8) 0.0519(13) Uani 0.488(3) 1 d D U P A 2
H11A H 0.038471 0.394825 0.902640 0.062 Uiso 0.488(3) 1 calc R U P A 2
C12A C -0.0542(17) 0.0513(12) 0.8359(19) 0.0544(15) Uani 0.488(3) 1 d D U P A 2
H12A H -0.164507 -0.022598 0.819083 0.065 Uiso 0.488(3) 1 calc R U P A 2
C13A C 0.1519(12) 0.0133(9) 0.8418(10) 0.0554(13) Uani 0.488(3) 1 d D U P A 2
H13A H 0.178544 -0.086350 0.825966 0.066 Uiso 0.488(3) 1 calc R U P A 2
C14A C 0.3208(11) 0.1207(6) 0.8707(6) 0.0504(11) Uani 0.488(3) 1 d D U P A 2
H14A H 0.460484 0.094063 0.875638 0.060 Uiso 0.488(3) 1 calc R U P A 2

loop_
_atom_site_aniso_label
_atom_site_aniso_U_11
_atom_site_aniso_U_22
_atom_site_aniso_U_33
_atom_site_aniso_U_23
_atom_site_aniso_U_13
_atom_site_aniso_U_12
O1 0.056(2) 0.0484(14) 0.0521(16) 0.0171(12) 0.0230(12) 0.0061(14)
N1 0.039(2) 0.061(3) 0.0466(17) 0.0386(17) 0.0047(15) 0.0076(16)
N2 0.055(2) 0.057(4) 0.092(5) 0.021(4) 0.014(2) -0.014(2)
C1 0.052(3) 0.045(3) 0.041(2) 0.0169(18) 0.008(2) -0.005(2)
C2 0.051(3) 0.038(2) 0.035(2) 0.0112(14) 0.0129(19) 0.001(2)
C3 0.0556(17) 0.058(3) 0.050(2) 0.022(2) 0.0231(16) 0.002(2)
C4 0.068(3) 0.060(3) 0.0450(18) 0.0227(19) 0.020(2) 0.005(2)
C5 0.069(3) 0.058(2) 0.049(2) 0.0249(18) 0.016(2) 0.006(2)
C6 0.062(2) 0.064(2) 0.056(3) 0.026(2) 0.0196(19) 0.0084(19)
C7 0.037(2) 0.0392(17) 0.0433(14) 0.0079(13) 0.0211(17) -0.0055(16)
C8 0.0467(13) 0.0310(12) 0.0518(13) 0.0145(10) 0.0188(10) 0.0033(10)
C9 0.0406(13) 0.0351(12) 0.0505(13) 0.0196(10) 0.0130(10) 0.0070(10)
C10 0.033(2) 0.0377(17) 0.0439(13) 0.0176(14) 0.0113(17) 0.0056(15)
C11 0.039(3) 0.052(2) 0.059(3) 0.0192(19) 0.009(2) -0.001(2)
C12 0.064(4) 0.043(2) 0.066(3) 0.006(2) 0.014(3) -0.019(2)
C13 0.062(3) 0.042(3) 0.067(3) 0.015(2) 0.014(2) 0.001(2)
C14 0.0456(16) 0.042(3) 0.062(2) 0.016(2) 0.0144(15) 0.003(2)
N1A 0.044(2) 0.048(2) 0.0548(18) 0.0352(15) 0.0019(15) 0.0088(14)
O1A 0.074(4) 0.0454(13) 0.047(2) 0.0211(13) 0.009(2) 0.014(3)
N2A 0.046(3) 0.045(3) 0.096(5) 0.016(3) 0.024(3) -0.002(2)
C1A 0.046(2) 0.041(3) 0.046(3) 0.015(2) 0.010(2) -0.0002(18)
C2A 0.050(3) 0.0377(19) 0.037(3) 0.0101(17) 0.0140(17) -0.005(2)
C3A 0.066(2) 0.059(3) 0.053(3) 0.016(2) 0.0228(19) 0.004(2)
C4A 0.073(3) 0.072(4) 0.048(2) 0.017(3) 0.024(2) -0.002(2)
C5A 0.076(4) 0.067(3) 0.048(2) 0.025(2) 0.020(3) -0.001(3)
C6A 0.071(4) 0.062(2) 0.051(3) 0.031(2) 0.014(2) 0.011(2)
C7A 0.037(2) 0.044(2) 0.056(2) 0.0049(18) 0.0167(19) 0.0007(15)
C8A 0.0348(13) 0.0382(13) 0.0525(14) 0.0194(10) 0.0130(10) 0.0051(10)
C9A 0.0381(13) 0.0356(13) 0.0482(13) 0.0140(10) 0.0182(10) 0.0054(11)
C10A 0.037(2) 0.033(2) 0.0408(13) 0.0129(15) 0.0133(16) 0.0062(14)
C11A 0.045(3) 0.0343(16) 0.071(3) 0.0102(18) 0.012(3) 0.001(2)
C12A 0.050(3) 0.049(3) 0.065(3) 0.016(2) 0.018(2) -0.006(2)
C13A 0.053(3) 0.038(2) 0.071(3) 0.014(2) 0.013(2) -0.003(2)
C14A 0.0522(19) 0.039(3) 0.063(2) 0.016(2) 0.0197(17) 0.009(2)

loop_
_atom_type_symbol
_atom_type_description
_atom_type_scat_dispersion_real
_atom_type_scat_dispersion_imag
_atom_type_scat_source
C C 0.0033 0.0016 'International Tables Vol C Tables 4.2.6.8 and 6.1.1.4'
H H 0.0000 0.0000 'International Tables Vol C Tables 4.2.6.8 and 6.1.1.4'
N N 0.0061 0.0033 'International Tables Vol C Tables 4.2.6.8 and 6.1.1.4'
O O 0.0106 0.0060 'International Tables Vol C Tables 4.2.6.8 and 6.1.1.4'

loop_
_geom_angle_atom_site_label_1
_geom_angle_atom_site_label_2
_geom_angle_atom_site_label_3
_geom_angle
_geom_angle_site_symmetry_1
_geom_angle_site_symmetry_3
_geom_angle_publ_flag
C2 O1 C7 102.7(5) . . ?
C7 N1 C1 103.4(5) . . ?
C12 N2 C11 115.0(9) . . ?
C2 C1 C6 120.3(12) . . ?
C2 C1 N1 112.1(8) . . ?
C6 C1 N1 127.6(9) . . ?
C3 C2 C1 124.6(8) . . ?
C3 C2 O1 129.3(7) . . ?
C1 C2 O1 106.1(7) . . ?
C2 C3 C4 114.3(7) . . ?
C3 C4 C5 122.5(8) . . ?
C6 C5 C4 121.7(9) . . ?
C5 C6 C1 116.4(12) . . ?
N1 C7 O1 115.8(4) . . ?
N1 C7 C8 133.9(4) . . ?
O1 C7 C8 110.4(5) . . ?
C7 C8 C9 113.0(3) . . ?
C7 C8 C9 117.2(2) . 2_667 ?
C9 C8 C9 90.63(18) . 2_667 ?
C10 C9 C8 118.1(3) . . ?
C10 C9 C8 117.4(3) . 2_667 ?
C8 C9 C8 89.38(18) . 2_667 ?
C11 C10 C14 116.9(5) . . ?
C11 C10 C9 119.2(5) . . ?
C14 C10 C9 123.8(4) . . ?
N2 C11 C10 125.1(7) . . ?
N2 C12 C13 125.7(10) . . ?
C12 C13 C14 116.6(9) . . ?
C10 C14 C13 120.6(6) . . ?
C7A N1A C1A 105.4(6) . . ?
C7A O1A C2A 102.0(5) . . ?
C12A N2A C11A 117.2(9) . . ?
N1A C1A C2A 108.5(9) . . ?
N1A C1A C6A 129.6(9) . . ?
C2A C1A C6A 121.9(12) . . ?
C1A C2A C3A 120.9(9) . . ?
C1A C2A O1A 107.9(8) . . ?
C3A C2A O1A 131.2(8) . . ?
C2A C3A C4A 117.4(8) . . ?
C5A C4A C3A 121.2(9) . . ?
C6A C5A C4A 121.5(9) . . ?
C5A C6A C1A 117.1(11) . . ?
N1A C7A O1A 116.2(5) . . ?
N1A C7A C8A 127.6(5) . . ?
O1A C7A C8A 116.2(4) . . ?
C7A C8A C9A 118.9(3) . . ?
C7A C8A C9A 117.4(2) . 2_667 ?
C9A C8A C9A 89.76(18) . 2_667 ?
C10A C9A C8A 120.8(3) . . ?
C11A C10A C14A 116.2(5) . . ?
C11A C10A C9A 123.1(4) . . ?
C14A C10A C9A 120.7(4) . . ?
N2A C11A C10A 125.6(7) . . ?
N2A C12A C13A 120.8(11) . . ?
C12A C13A C14A 121.1(10) . . ?
C10A C14A C13A 118.9(7) . . ?

loop_
_geom_bond_atom_site_label_1
_geom_bond_atom_site_label_2
_geom_bond_distance
_geom_bond_site_symmetry_2
_geom_bond_publ_flag
O1 C2 1.398(6) . ?
O1 C7 1.428(4) . ?
N1 C7 1.272(5) . ?
N1 C1 1.395(15) . ?
N2 C12 1.331(6) . ?
N2 C11 1.344(6) . ?
C1 C2 1.376(6) . ?
C1 C6 1.384(6) . ?
C2 C3 1.369(5) . ?
C3 C4 1.384(5) . ?
C4 C5 1.385(5) . ?
C5 C6 1.379(6) . ?
C7 C8 1.493(4) . ?
C8 C9 1.544(3) . ?
C8 C9 1.583(3) 2_667 ?
C9 C10 1.503(4) . ?
C10 C11 1.370(4) . ?
C10 C14 1.376(4) . ?
C12 C13 1.369(6) . ?
C13 C14 1.385(5) . ?
N1A C7A 1.277(5) . ?
N1A C1A 1.374(16) . ?
O1A C7A 1.365(4) . ?
O1A C2A 1.404(6) . ?
N2A C12A 1.330(6) . ?
N2A C11A 1.344(6) . ?
C1A C2A 1.376(6) . ?
C1A C6A 1.381(6) . ?
C2A C3A 1.376(6) . ?
C3A C4A 1.387(5) . ?
C4A C5A 1.376(6) . ?
C5A C6A 1.372(6) . ?
C7A C8A 1.491(5) . ?
C8A C9A 1.545(3) . ?
C8A C9A 1.576(3) 2_667 ?
C9A C10A 1.499(4) . ?
C10A C11A 1.372(5) . ?
C10A C14A 1.375(4) . ?
C12A C13A 1.370(6) . ?
C13A C14A 1.381(5) . ?
